data_1505849
loop_
_publ_author_name
'Mikami, Koichi'
'Wakabayashi, Kazuki'
'Aikawa, Kohsuke'

_publ_section_title
;
 &quot;Achiral&quot; benzophenone ligand for highly enantioselective Ru
 catalysts in ketone hydrogenation.
;
_journal_issue 8
_journal_name_full 'Organic letters'
_journal_page_first 1517
_journal_page_last 1519
_journal_paper_doi 10.1021/ol052936o
_journal_volume 8
_journal_year 2006
_chemical_formula_sum 'C107 H90.5 Ag Cl9.5 F7.5 N4 O9.5 P4 Ru2 S2.5'
_chemical_formula_weight 2577.65
_chemical_name_systematic
; 
 ? 
;
_space_group_IT_number 18
_symmetry_cell_setting orthorhombic
_symmetry_space_group_name_Hall 'P 2 2ab'
_symmetry_space_group_name_H-M 'P 21 21 2'
_atom_sites_solution_hydrogens geom
_atom_sites_solution_primary direct
_atom_sites_solution_secondary difmap
_audit_creation_method SHELXL-97
_cell_angle_alpha 90.00
_cell_angle_beta 90.00
_cell_angle_gamma 90.00
_cell_formula_units_Z 4
_cell_length_a 20.9715(16)
_cell_length_b 39.437(3)
_cell_length_c 13.8177(10)
_cell_measurement_reflns_used 8839
_cell_measurement_temperature 90
_cell_measurement_theta_max 27.85
_cell_measurement_theta_min 2.28
_cell_volume 11428.0(15)
_computing_cell_refinement 'Bruker SMART'
_computing_data_collection 'Bruker SMART'
_computing_data_reduction 'Bruker SAINT'
_computing_molecular_graphics 'Bruker SHELXTL'
_computing_publication_material 'Bruker SHELXTL'
_computing_structure_refinement 'SHELXL-97 (Sheldrick, 1997)'
_computing_structure_solution 'SHELXS-97 (Sheldrick, 1990)'
_diffrn_ambient_temperature 90
_diffrn_detector_area_resol_mean 8.366
_diffrn_measured_fraction_theta_full 0.992
_diffrn_measured_fraction_theta_max 0.992
_diffrn_measurement_device_type 'CCD area detector'
_diffrn_measurement_method 'phi and omega scans'
_diffrn_radiation_monochromator graphite
_diffrn_radiation_source 'fine-focus sealed tube'
_diffrn_radiation_type MoK\a
_diffrn_radiation_wavelength 0.71073
_diffrn_reflns_av_R_equivalents 0.0511
_diffrn_reflns_av_sigmaI/netI 0.0432
_diffrn_reflns_limit_h_max 26
_diffrn_reflns_limit_h_min -27
_diffrn_reflns_limit_k_max 50
_diffrn_reflns_limit_k_min -51
_diffrn_reflns_limit_l_max 18
_diffrn_reflns_limit_l_min -18
_diffrn_reflns_number 135463
_diffrn_reflns_theta_full 27.93
_diffrn_reflns_theta_max 27.93
_diffrn_reflns_theta_min 1.47
_exptl_absorpt_coefficient_mu 0.823
_exptl_absorpt_correction_T_max 0.9006
_exptl_absorpt_correction_T_min 0.7963
_exptl_absorpt_correction_type empirical
_exptl_absorpt_process_details
;
SADABS Sheldrick 1996
;
_exptl_crystal_colour 'pale yellow'
_exptl_crystal_density_diffrn 1.498
_exptl_crystal_density_meas 0
_exptl_crystal_density_method 'not measured'
_exptl_crystal_description block
_exptl_crystal_F_000 5202
_exptl_crystal_size_max 0.29
_exptl_crystal_size_mid 0.27
_exptl_crystal_size_min 0.13
_refine_diff_density_max 10.390
_refine_diff_density_min -1.310
_refine_diff_density_rms 0.209
_refine_ls_abs_structure_details 'Flack H D (1983), Acta Cryst. A39, 876-881'
_refine_ls_abs_structure_Flack 0.04(3)
_refine_ls_extinction_method none
_refine_ls_goodness_of_fit_ref 1.145
_refine_ls_hydrogen_treatment mixed
_refine_ls_matrix_type full
_refine_ls_number_parameters 1448
_refine_ls_number_reflns 26825
_refine_ls_number_restraints 2307
_refine_ls_restrained_S_all 1.117
_refine_ls_R_factor_all 0.0821
_refine_ls_R_factor_gt 0.0754
_refine_ls_shift/su_max 0.030
_refine_ls_shift/su_mean 0.001
_refine_ls_structure_factor_coef Fsqd
_refine_ls_weighting_details 'calc w=1/[\s^2^(Fo^2^)+(0.1126P)^2^+55.0952P] where P=(Fo^2^+2Fc^2^)/3'
_refine_ls_weighting_scheme calc
_refine_ls_wR_factor_gt 0.2099
_refine_ls_wR_factor_ref 0.2145
_reflns_number_gt 24521
_reflns_number_total 26825
_reflns_threshold_expression >2sigma(I)
_cod_data_source_file ol052936osi20060202_091342.cif
_cod_data_source_block CC
_cod_depositor_comments
;
The following automatic conversions were performed:

'_symmetry_cell_setting' value 'Orthorhombic' changed to
'orthorhombic' according to
/home/saulius/struct/CIF-dictionaries/cif_core.dic dictionary named
'cif_core.dic' version 2.4.1 from 2010-06-29.

Automatic conversion script
Id: cif_fix_values 1715 2011-07-08 13:25:40Z adriana 
;
_cod_original_sg_symbol_H-M P2(1)2(1)2
_cod_original_formula_sum 'C107 H90.50 Ag Cl9.50 F7.50 N4 O9.50 P4 Ru2 S2.50'
_cod_database_code 1505849

loop_
_symmetry_equiv_pos_as_xyz
'x, y, z'
'-x, -y, z'
'-x+1/2, y+1/2, -z'
'x+1/2, -y+1/2, -z'

loop_
_atom_site_label
_atom_site_type_symbol
_atom_site_fract_x
_atom_site_fract_y
_atom_site_fract_z
_atom_site_U_iso_or_equiv
_atom_site_adp_type
_atom_site_occupancy
_atom_site_symmetry_multiplicity
_atom_site_calc_flag
_atom_site_refinement_flags
_atom_site_disorder_assembly
_atom_site_disorder_group
Ag1 Ag 0.25729(3) 0.766858(15) 0.32051(4) 0.02607(13) Uani 1 1 d U . .
C7 C 0.3783(4) 0.9021(2) 0.3146(6) 0.0334(16) Uani 1 1 d U . .
C16 C 0.3477(4) 0.61167(18) 0.2536(6) 0.0275(14) Uani 1 1 d U . .
C17 C 0.2023(3) 0.67060(19) 0.3984(6) 0.0254(14) Uani 1 1 d U . .
H17A H 0.1940 0.6939 0.4239 0.030 Uiso 1 1 calc R . .
C18 C 0.2665(5) 0.91813(18) 0.1101(5) 0.0307(16) Uani 1 1 d U . .
C19 C 0.3637(3) 0.6776(2) -0.0689(6) 0.0292(15) Uani 1 1 d U . .
H19A H 0.3788 0.6550 -0.0766 0.035 Uiso 1 1 calc R . .
C20 C 0.4508(4) 0.6281(2) 0.3268(6) 0.0310(15) Uani 1 1 d U . .
C21 C 0.1843(4) 0.80248(19) 0.0010(5) 0.0259(14) Uani 1 1 d U . .
H21A H 0.1763 0.8073 0.0673 0.031 Uiso 1 1 calc R . .
C23 C 0.3841(4) 0.8823(3) 0.3972(6) 0.0349(17) Uani 1 1 d U . .
H23A H 0.3926 0.8587 0.3910 0.042 Uiso 1 1 calc R . .
C27 C 0.4714(3) 0.6646(2) 0.1403(6) 0.0289(15) Uani 1 1 d U . .
C28 C 0.1835(3) 0.86110(18) 0.3564(5) 0.0217(13) Uani 1 1 d U . .
H28A H 0.1744 0.8363 0.3604 0.026 Uiso 1 1 calc R . .
C30 C 0.2371(4) 0.81550(19) -0.1473(5) 0.0248(14) Uani 1 1 d U . .
H30A H 0.2657 0.8294 -0.1831 0.030 Uiso 1 1 calc R . .
C34 C 0.3230(3) 0.68605(18) 0.0074(5) 0.0231(13) Uani 1 1 d U . .
C35 C 0.1666(3) 0.7677(2) -0.1364(5) 0.0276(15) Uani 1 1 d U . .
H35A H 0.1470 0.7486 -0.1656 0.033 Uiso 1 1 calc R . .
C36 C 0.0699(4) 0.8713(2) 0.2958(6) 0.0313(16) Uani 1 1 d U . .
C37 C 0.2250(3) 0.82272(18) -0.0506(5) 0.0214(13) Uani 1 1 d U . .
C38 C 0.1544(4) 0.7746(2) -0.0436(6) 0.0273(15) Uani 1 1 d U . .
H38A H 0.1258 0.7608 -0.0079 0.033 Uiso 1 1 calc R . .
C39 C 0.4341(4) 0.8393(2) -0.1188(7) 0.0386(18) Uani 1 1 d U . .
H39A H 0.4648 0.8217 -0.1136 0.046 Uiso 1 1 calc R . .
C40 C 0.2574(3) 0.6544(2) 0.4556(5) 0.0257(14) Uani 1 1 d U . .
H40A H 0.2585 0.6297 0.4396 0.031 Uiso 1 1 calc R . .
C42 C 0.4407(4) 0.8192(2) 0.1825(7) 0.0386(18) Uani 1 1 d U . .
H42A H 0.4032 0.8096 0.1551 0.046 Uiso 1 1 calc R . .
C44 C 0.1761(3) 0.87586(19) 0.4564(5) 0.0233(13) Uani 1 1 d U . .
C45 C 0.2497(4) 0.6578(2) 0.5639(6) 0.0314(16) Uani 1 1 d U . .
C46 C 0.2481(5) 0.6890(3) 0.6104(7) 0.051(2) Uani 1 1 d U . .
H46A H 0.2524 0.7092 0.5734 0.061 Uiso 1 1 calc R . .
C47 C 0.2096(4) 0.89511(19) -0.0289(5) 0.0258(14) Uani 1 1 d U . .
C50 C 0.3295(4) 0.61487(19) 0.0707(6) 0.0274(15) Uani 1 1 d U . .
C51 C 0.2075(4) 0.7880(2) -0.1919(5) 0.0301(16) Uani 1 1 d U . .
H51A H 0.2149 0.7831 -0.2583 0.036 Uiso 1 1 calc R . .
C52 C 0.3011(4) 0.7201(2) 0.0171(6) 0.0286(15) Uani 1 1 d U . .
H52A H 0.2729 0.7260 0.0683 0.034 Uiso 1 1 calc R . .
C53 C 0.4779(3) 0.6980(2) 0.3205(5) 0.0245(14) Uani 1 1 d U . .
C54 C 0.3548(4) 0.59756(19) 0.1519(6) 0.0319(16) Uani 1 1 d U . .
C55 C 0.2121(3) 0.6488(2) 0.0727(6) 0.0270(15) Uani 1 1 d U . .
C56 C 0.4900(4) 0.6343(3) 0.0951(6) 0.0357(18) Uani 1 1 d U . .
H56A H 0.4856 0.6133 0.1285 0.043 Uiso 1 1 calc R . .
C57 C 0.1715(4) 0.8699(2) 0.6287(6) 0.0346(17) Uani 1 1 d U . .
H57A H 0.1682 0.8555 0.6837 0.042 Uiso 1 1 calc R . .
C58 C 0.3801(4) 0.8391(2) -0.0600(6) 0.0315(16) Uani 1 1 d U . .
H58A H 0.3746 0.8219 -0.0126 0.038 Uiso 1 1 calc R . .
C59 C 0.2406(5) 0.6911(3) 0.7090(8) 0.055(2) Uani 1 1 d U . .
H59A H 0.2396 0.7128 0.7393 0.066 Uiso 1 1 calc R . .
C60 C 0.4789(3) 0.6951(2) 0.0906(5) 0.0259(15) Uani 1 1 d U . .
H60A H 0.4658 0.7157 0.1197 0.031 Uiso 1 1 calc R . .
C61 C 0.3534(2) 0.80255(12) 0.6060(3) 0.043(2) Uani 1 1 d DU . .
C62 C 0.1852(4) 0.6190(3) 0.1044(8) 0.045(2) Uani 1 1 d U . .
H62A H 0.2104 0.6034 0.1402 0.054 Uiso 1 1 calc R . .
C63 C 0.1624(4) 0.8952(2) -0.1008(5) 0.0282(15) Uani 1 1 d U . .
H63A H 0.1581 0.8768 -0.1446 0.034 Uiso 1 1 calc R . .
C64 C 0.4436(4) 0.8532(2) 0.2037(6) 0.0326(17) Uani 1 1 d U . .
C66 C 0.1764(5) 0.9040(3) 0.6413(6) 0.0386(19) Uani 1 1 d U . .
H66A H 0.1755 0.9137 0.7043 0.046 Uiso 1 1 calc R . .
C67 C 0.5437(3) 0.6996(2) 0.3072(6) 0.0314(16) Uani 1 1 d U . .
H67A H 0.5629 0.6870 0.2565 0.038 Uiso 1 1 calc R . .
C68 C 0.4977(5) 0.5961(3) 0.4556(7) 0.046(2) Uani 1 1 d U . .
H68A H 0.5304 0.5932 0.5024 0.056 Uiso 1 1 calc R . .
C70 C 0.5145(4) 0.6347(3) 0.0021(7) 0.045(2) Uani 1 1 d U . .
H70A H 0.5253 0.6140 -0.0289 0.054 Uiso 1 1 calc R . .
C71 C 0.5058(4) 0.6953(3) -0.0029(6) 0.0377(18) Uani 1 1 d U . .
H71A H 0.5120 0.7161 -0.0362 0.045 Uiso 1 1 calc R . .
C72 C 0.2138(4) 0.9209(2) 0.0379(6) 0.0322(16) Uani 1 1 d U . .
C73 C 0.1429(4) 0.6489(2) 0.4124(6) 0.0275(15) Uani 1 1 d U . .
C74 C 0.1737(4) 0.6725(3) 0.0260(6) 0.0372(18) Uani 1 1 d U . .
H74A H 0.1910 0.6939 0.0077 0.045 Uiso 1 1 calc R . .
C75 C 0.0425(3) 0.73704(11) 0.2577(3) 0.041(2) Uani 1 1 d DU . .
C76 C 0.1411(3) 0.87603(19) 0.2786(5) 0.0252(14) Uani 1 1 d U . .
H76A H 0.1496 0.9010 0.2764 0.030 Uiso 1 1 calc R . .
C78 C 0.0288(4) 0.8948(3) 0.2583(7) 0.0423(19) Uani 1 1 d U . .
H78A H 0.0457 0.9141 0.2260 0.051 Uiso 1 1 calc R . .
C79 C 0.3677(5) 0.9312(3) 0.4993(9) 0.055(2) Uani 1 1 d U . .
H79A H 0.3625 0.9408 0.5618 0.066 Uiso 1 1 calc R . .
C80 C 0.3715(5) 0.9368(3) 0.3245(8) 0.048(2) Uani 1 1 d U . .
H80A H 0.3709 0.9508 0.2686 0.058 Uiso 1 1 calc R . .
C81 C 0.1224(5) 0.6114(3) 0.0853(9) 0.056(2) Uani 1 1 d U . .
H81A H 0.1045 0.5905 0.1065 0.067 Uiso 1 1 calc R . .
C82 C -0.0613(5) 0.8632(3) 0.3167(8) 0.052(2) Uani 1 1 d U . .
H82A H -0.1059 0.8604 0.3258 0.062 Uiso 1 1 calc R . .
C84 C 0.3206(4) 0.7445(2) -0.0479(6) 0.0352(17) Uani 1 1 d U . .
H84A H 0.3064 0.7672 -0.0406 0.042 Uiso 1 1 calc R . .
C85 C 0.0836(5) 0.5972(3) 0.3808(8) 0.046(2) Uani 1 1 d U . .
H85A H 0.0799 0.5757 0.3499 0.056 Uiso 1 1 calc R . .
C86 C 0.3816(4) 0.7034(2) -0.1343(6) 0.0352(17) Uani 1 1 d U . .
H86A H 0.4087 0.6978 -0.1870 0.042 Uiso 1 1 calc R . .
C87 C 0.3592(6) 0.5686(2) -0.0317(7) 0.050(2) Uani 1 1 d U . .
H87A H 0.3618 0.5587 -0.0942 0.060 Uiso 1 1 calc R . .
C88 C 0.4425(4) 0.8651(3) -0.1846(7) 0.0415(19) Uani 1 1 d U . .
H88A H 0.4800 0.8656 -0.2232 0.050 Uiso 1 1 calc R . .
C90 C 0.3776(4) 0.8964(3) 0.4890(7) 0.0400(19) Uani 1 1 d U . .
H90A H 0.3799 0.8824 0.5447 0.048 Uiso 1 1 calc R . .
C91 C 0.5008(4) 0.6236(3) 0.3907(6) 0.0368(18) Uani 1 1 d U . .
H91A H 0.5362 0.6386 0.3909 0.044 Uiso 1 1 calc R . .
C92 C 0.1711(4) 0.8557(2) 0.5353(5) 0.0264(15) Uani 1 1 d U . .
H92A H 0.1673 0.8318 0.5276 0.032 Uiso 1 1 calc R . .
C94 C 0.4509(4) 0.7186(2) 0.3927(6) 0.0290(15) Uani 1 1 d U . .
H94A H 0.4060 0.7189 0.4017 0.035 Uiso 1 1 calc R . .
C95 C 0.4889(4) 0.7382(2) 0.4500(6) 0.0300(16) Uani 1 1 d U . .
H95A H 0.4698 0.7519 0.4985 0.036 Uiso 1 1 calc R . .
C96 C 0.1222(5) 0.9231(2) -0.1059(6) 0.0353(17) Uani 1 1 d U . .
H96A H 0.0921 0.9248 -0.1571 0.042 Uiso 1 1 calc R . .
C97 C 0.5811(4) 0.7191(2) 0.3658(6) 0.0321(17) Uani 1 1 d U . .
H97A H 0.6260 0.7194 0.3563 0.039 Uiso 1 1 calc R . .
C98 C 0.4003(4) 0.6049(2) 0.3239(6) 0.0291(15) Uani 1 1 d U . .
C99 C 0.3614(4) 0.7360(3) -0.1245(7) 0.0395(19) Uani 1 1 d U . .
H99A H 0.3749 0.7529 -0.1692 0.047 Uiso 1 1 calc R . .
C100 C 0.3350(4) 0.86396(19) -0.0710(5) 0.0244(14) Uani 1 1 d U . .
C101 C 0.2347(5) 0.6626(3) 0.7636(6) 0.050(2) Uani 1 1 d U . .
H10A H 0.2300 0.6644 0.8317 0.060 Uiso 1 1 calc R . .
C102 C 0.5541(4) 0.7388(2) 0.4398(6) 0.0350(17) Uani 1 1 d U . .
H10B H 0.5800 0.7521 0.4816 0.042 Uiso 1 1 calc R . .
C103 C 0.5232(4) 0.6649(3) -0.0455(6) 0.043(2) Uani 1 1 d U . .
H10C H 0.5414 0.6650 -0.1085 0.052 Uiso 1 1 calc R . .
C104 C 0.0448(4) 0.8436(2) 0.3417(7) 0.0376(19) Uani 1 1 d U . .
H10D H 0.0721 0.8266 0.3669 0.045 Uiso 1 1 calc R . .
C105 C 0.3424(4) 0.8892(2) -0.1381(7) 0.0356(18) Uani 1 1 d U . .
H10E H 0.3100 0.9058 -0.1455 0.043 Uiso 1 1 calc R . .
C106 C 0.5005(4) 0.8680(3) 0.2396(7) 0.045(2) Uani 1 1 d U . .
H10F H 0.5034 0.8916 0.2531 0.054 Uiso 1 1 calc R . .
C107 C 0.3656(6) 0.9515(3) 0.4175(8) 0.057(3) Uani 1 1 d U . .
H10G H 0.3601 0.9753 0.4239 0.068 Uiso 1 1 calc R . .
C110 C 0.3340(6) 0.9582(2) 0.0130(7) 0.045(2) Uani 1 1 d U . .
H11A H 0.2963 0.9694 -0.0080 0.054 Uiso 1 1 calc R . .
C111 C 0.0855(4) 0.6345(3) 0.0345(8) 0.053(2) Uani 1 1 d U . .
H11B H 0.0425 0.6291 0.0191 0.064 Uiso 1 1 calc R . .
C112 C 0.5526(4) 0.8462(3) 0.2541(8) 0.053(2) Uani 1 1 d U . .
H11C H 0.5919 0.8557 0.2750 0.064 Uiso 1 1 calc R . .
C113 C 0.0388(4) 0.6403(3) 0.4816(8) 0.048(2) Uani 1 1 d U . .
H11D H 0.0041 0.6481 0.5197 0.057 Uiso 1 1 calc R . .
C115 C 0.1712(5) 0.9479(2) 0.0338(7) 0.0382(19) Uani 1 1 d U . .
H11E H 0.1738 0.9658 0.0797 0.046 Uiso 1 1 calc R . .
C116 C 0.1816(4) 0.9109(2) 0.4675(6) 0.0330(16) Uani 1 1 d U . .
H11F H 0.1845 0.9253 0.4124 0.040 Uiso 1 1 calc R . .
C117 C 0.4483(6) 0.9525(3) 0.0089(8) 0.055(2) Uani 1 1 d U . .
H11G H 0.4883 0.9599 -0.0155 0.066 Uiso 1 1 calc R . .
C119 C -0.0211(4) 0.8406(3) 0.3512(8) 0.048(2) Uani 1 1 d U . .
H11H H -0.0378 0.8214 0.3841 0.058 Uiso 1 1 calc R . .
C120 C 0.0932(4) 0.6607(2) 0.4706(6) 0.0338(17) Uani 1 1 d U . .
H12A H 0.0961 0.6821 0.5021 0.041 Uiso 1 1 calc R . .
C121 C 0.1389(4) 0.6173(2) 0.3686(8) 0.042(2) Uani 1 1 d U . .
H12B H 0.1734 0.6091 0.3305 0.050 Uiso 1 1 calc R . .
C122 C 0.5492(5) 0.8125(3) 0.2399(8) 0.053(2) Uani 1 1 d U . .
H12C H 0.5843 0.7982 0.2556 0.064 Uiso 1 1 calc R . .
C124 C 0.1105(4) 0.6653(3) 0.0062(7) 0.048(2) Uani 1 1 d U . .
H12D H 0.0846 0.6814 -0.0265 0.057 Uiso 1 1 calc R . .
C128 C 0.2440(5) 0.6288(3) 0.6185(7) 0.045(2) Uani 1 1 d U . .
H12E H 0.2459 0.6074 0.5872 0.053 Uiso 1 1 calc R . .
C130 C 0.2354(6) 0.6300(3) 0.7193(7) 0.057(2) Uani 1 1 d U . .
H13A H 0.2303 0.6099 0.7564 0.068 Uiso 1 1 calc R . .
C132 C 0.3284(5) 0.5991(2) -0.0198(6) 0.0351(17) Uani 1 1 d U . .
H13B H 0.3066 0.6093 -0.0725 0.042 Uiso 1 1 calc R . .
C133 C 0.3828(6) 0.5664(2) 0.1357(8) 0.052(2) Uani 1 1 d U . .
H13C H 0.4002 0.5545 0.1894 0.063 Uiso 1 1 calc R . .
C134 C 0.3867(6) 0.5519(3) 0.0474(7) 0.054(2) Uani 1 1 d U . .
H13D H 0.4078 0.5308 0.0391 0.065 Uiso 1 1 calc R . .
C135 C 0.3990(5) 0.5772(2) 0.3874(6) 0.0392(19) Uani 1 1 d U . .
H13E H 0.3646 0.5615 0.3853 0.047 Uiso 1 1 calc R . .
C136 C 0.4471(5) 0.5730(3) 0.4519(8) 0.050(2) Uani 1 1 d U . .
H13F H 0.4465 0.5542 0.4949 0.060 Uiso 1 1 calc R . .
C137 C 0.3970(5) 0.8907(2) -0.1958(7) 0.041(2) Uani 1 1 d U . .
H13G H 0.4030 0.9086 -0.2411 0.049 Uiso 1 1 calc R . .
C138 C 0.3939(6) 0.9686(3) -0.0216(9) 0.057(3) Uani 1 1 d U . .
H13H H 0.3968 0.9868 -0.0664 0.068 Uiso 1 1 calc R . .
C139 C 0.4471(5) 0.9253(3) 0.0751(7) 0.046(2) Uani 1 1 d U . .
H13I H 0.4853 0.9143 0.0947 0.055 Uiso 1 1 calc R . .
C140 C 0.3878(5) 0.9153(2) 0.1109(6) 0.0374(18) Uani 1 1 d U . .
C141 C 0.3304(5) 0.9307(2) 0.0804(6) 0.0380(18) Uani 1 1 d U . .
C142 C 0.1254(5) 0.9484(2) -0.0370(7) 0.0403(19) Uani 1 1 d U . .
H14A H 0.0954 0.9664 -0.0387 0.048 Uiso 1 1 calc R . .
C143 C -0.0377(5) 0.8913(3) 0.2664(8) 0.054(2) Uani 1 1 d U . .
H14B H -0.0657 0.9076 0.2386 0.065 Uiso 1 1 calc R . .
C144 C 0.1828(5) 0.9245(2) 0.5601(7) 0.0408(19) Uani 1 1 d U . .
H14C H 0.1882 0.9483 0.5681 0.049 Uiso 1 1 calc R . .
C145 C 0.0353(5) 0.6094(3) 0.4381(9) 0.053(2) Uani 1 1 d U . .
H14D H -0.0016 0.5958 0.4477 0.063 Uiso 1 1 calc R . .
C146 C 0.4939(5) 0.7989(3) 0.2020(8) 0.050(2) Uani 1 1 d U . .
H14E H 0.4919 0.7753 0.1889 0.060 Uiso 1 1 calc R . .
C1U C 0.2662(8) 0.5270(2) 0.6620(8) 0.122(7) Uani 0.380(10) 1 d PDU A 2
H1UA H 0.2274 0.5382 0.6893 0.147 Uiso 0.380(10) 1 calc PR A 2
C1V C 0.3470(6) 0.51171(16) 0.6693(7) 0.116(6) Uani 0.620(10) 1 d PDU A 1
H1VA H 0.3841 0.5101 0.7146 0.139 Uiso 0.620(10) 1 calc PR A 1
C1T C 0.1990(5) 0.51029(11) 0.2446(5) 0.077(4) Uani 0.725(13) 1 d PDU B 3
H1TA H 0.1516 0.5120 0.2390 0.092 Uiso 0.725(13) 1 calc PR B 3
C1W C 0.2387(8) 0.5146(3) 0.2734(10) 0.111(7) Uani 0.275(13) 1 d PDU B 4
H1WA H 0.2831 0.5237 0.2792 0.133 Uiso 0.275(13) 1 calc PR B 4
Cl1C Cl 0.33043(8) 0.72430(4) 0.24423(13) 0.0230(3) Uani 1 1 d U . .
Cl2C Cl 0.28036(8) 0.80755(4) 0.18070(13) 0.0242(3) Uani 1 1 d U . .
Cl1T Cl 0.2317(5) 0.52730(17) 0.1404(6) 0.135(4) Uani 0.725(13) 1 d PDU B 3
Cl2T Cl 0.2181(4) 0.46784(10) 0.2563(4) 0.0621(16) Uani 0.725(13) 1 d PDU B 3
Cl3T Cl 0.2219(4) 0.53302(18) 0.3457(7) 0.149(4) Uani 0.725(13) 1 d PDU B 3
Cl1U Cl 0.2577(10) 0.5259(4) 0.5376(8) 0.156(7) Uani 0.380(10) 1 d PDU A 2
Cl2U Cl 0.2702(6) 0.48654(14) 0.7098(5) 0.058(2) Uani 0.380(10) 1 d PDU A 2
Cl3U Cl 0.3317(13) 0.5509(4) 0.6955(16) 0.192(10) Uani 0.380(10) 1 d PDU A 2
Cl1V Cl 0.3722(5) 0.49767(19) 0.5571(5) 0.142(5) Uani 0.620(10) 1 d PDU A 1
Cl2V Cl 0.2869(9) 0.4863(2) 0.7146(11) 0.224(8) Uani 0.620(10) 1 d PDU A 1
Cl3V Cl 0.3236(4) 0.55371(14) 0.6648(8) 0.116(4) Uani 0.620(10) 1 d PDU A 1
Cl1W Cl 0.1988(11) 0.5393(4) 0.1894(14) 0.129(7) Uani 0.275(13) 1 d PDU B 4
Cl2W Cl 0.2439(9) 0.4729(4) 0.2356(14) 0.073(5) Uani 0.275(13) 1 d PDU B 4
Cl3W Cl 0.2034(11) 0.5175(5) 0.3862(10) 0.110(6) Uani 0.275(13) 1 d PDU B 4
F1 F 0.3287(3) 0.83067(13) 0.6422(4) 0.0569(16) Uani 1 1 d DU . .
F2 F 0.3701(3) 0.78282(15) 0.6792(4) 0.081(2) Uani 1 1 d DU . .
F3 F 0.4058(2) 0.81084(14) 0.5581(4) 0.0537(15) Uani 1 1 d DU . .
F4 F 0.0455(3) 0.70650(12) 0.2971(4) 0.067(2) Uani 1 1 d DU . .
F5 F 0.0146(2) 0.73410(13) 0.1723(3) 0.0470(13) Uani 1 1 d DU . .
F6 F 0.0057(2) 0.75617(14) 0.3131(4) 0.0595(17) Uani 1 1 d DU . .
N1 N 0.2197(3) 0.67273(16) 0.2910(5) 0.0243(13) Uani 1 1 d U . .
H1A H 0.2081 0.6937 0.2680 0.029 Uiso 1 1 calc R . .
H1B H 0.1963 0.6568 0.2577 0.029 Uiso 1 1 calc R . .
N2 N 0.3188(3) 0.67023(16) 0.4195(4) 0.0222(12) Uani 1 1 d U . .
H2A H 0.3535 0.6593 0.4459 0.027 Uiso 1 1 calc R . .
H2B H 0.3206 0.6928 0.4365 0.027 Uiso 1 1 calc R . .
N3 N 0.2522(3) 0.86539(16) 0.3257(4) 0.0225(11) Uani 1 1 d U . .
H3A H 0.2756 0.8477 0.3508 0.027 Uiso 1 1 calc R . .
H3B H 0.2677 0.8851 0.3524 0.027 Uiso 1 1 calc R . .
N4 N 0.1627(3) 0.86127(16) 0.1829(5) 0.0248(12) Uani 1 1 d U . .
H4A H 0.1433 0.8725 0.1325 0.030 Uiso 1 1 calc R . .
H4B H 0.1518 0.8387 0.1794 0.030 Uiso 1 1 calc R . .
O1 O 0.2889(2) 0.80582(11) 0.4496(3) 0.0374(14) Uani 1 1 d DU . .
O2 O 0.24106(18) 0.77624(12) 0.5859(3) 0.0352(13) Uani 1 1 d DU . .
O3 O 0.3281(3) 0.75016(9) 0.4965(4) 0.0449(16) Uani 1 1 d DU . .
O4 O 0.1457(2) 0.75740(12) 0.3423(2) 0.0422(15) Uani 1 1 d DU . .
O5 O 0.1554(2) 0.73189(11) 0.1827(3) 0.0376(13) Uani 1 1 d DU . .
O6 O 0.1090(2) 0.78811(8) 0.2001(3) 0.0313(12) Uani 1 1 d DU . .
O7 O 0.2896(3) 0.61538(13) 0.2845(4) 0.0248(10) Uani 1 1 d U . .
O8 O 0.2509(3) 0.91810(13) 0.2036(4) 0.0303(12) Uani 1 1 d U . .
P1 P 0.29717(8) 0.65626(4) 0.09951(13) 0.0194(3) Uani 1 1 d U . .
P2 P 0.43152(8) 0.66576(5) 0.25623(12) 0.0216(3) Uani 1 1 d U . .
P3 P 0.26288(9) 0.86016(4) 0.00407(12) 0.0210(3) Uani 1 1 d U . .
P4 P 0.37346(10) 0.88107(5) 0.19670(14) 0.0275(4) Uani 1 1 d U . .
Ru2 Ru 0.31910(2) 0.664798(14) 0.26112(4) 0.01778(11) Uani 1 1 d U . .
Ru3 Ru 0.26720(3) 0.867048(14) 0.17345(4) 0.02052(12) Uani 1 1 d U . .
S1 S 0.29686(8) 0.78116(5) 0.52610(12) 0.0266(4) Uani 1 1 d DU . .
S2 S 0.12187(7) 0.75558(4) 0.24426(12) 0.0253(4) Uani 1 1 d DU . .
S1G S 0.00582(19) 0.48729(10) 0.2497(3) 0.0335(8) Uani 0.50 1 d PDU . 9
O1G O 0.0413(5) 0.5126(3) 0.1965(11) 0.051(4) Uani 0.50 1 d PDU . 9
O2G O -0.0525(4) 0.4764(3) 0.2033(11) 0.043(3) Uani 0.50 1 d PDU . 9
O3G O 0.0442(5) 0.4601(2) 0.2887(10) 0.050(4) Uani 0.50 1 d PDU . 9
C1G C -0.0195(5) 0.51072(19) 0.3571(5) 0.058(4) Uani 0.50 1 d PDU . 9
F1G F 0.0290(5) 0.5188(3) 0.4139(9) 0.063(4) Uani 0.50 1 d PDU . 9
F2G F -0.0608(6) 0.4932(3) 0.4091(9) 0.070(4) Uani 0.50 1 d PDU . 9
F3G F -0.0476(7) 0.5392(3) 0.3295(8) 0.070(4) Uani 0.50 1 d PDU . 9
C1X C 0.4879(6) 0.5112(3) 0.2698(5) 0.148(7) Uani 0.50 1 d PDU C 7
H1XA H 0.4726 0.5352 0.2708 0.177 Uiso 0.50 1 calc PR C 7
Cl1X Cl 0.4294(7) 0.4864(3) 0.3224(7) 0.134(5) Uani 0.50 1 d PDU . 7
Cl2X Cl 0.5000 0.5000 0.1502(4) 0.132(3) Uani 1 2 d SDU . 7
Cl3X Cl 0.5581(8) 0.5095(6) 0.3349(7) 0.211(8) Uani 0.50 1 d PDU . 7

loop_
_atom_site_aniso_label
_atom_site_aniso_U_11
_atom_site_aniso_U_22
_atom_site_aniso_U_33
_atom_site_aniso_U_23
_atom_site_aniso_U_13
_atom_site_aniso_U_12
Ag1 0.0243(3) 0.0339(3) 0.0200(2) 0.0023(2) -0.0001(2) 0.0022(2)
C7 0.035(4) 0.040(4) 0.025(3) -0.003(3) 0.000(3) -0.004(3)
C16 0.032(3) 0.025(3) 0.026(3) -0.004(3) 0.002(3) 0.002(3)
C17 0.021(3) 0.026(3) 0.029(4) -0.002(3) 0.010(3) -0.002(3)
C18 0.051(4) 0.018(3) 0.022(3) 0.002(3) 0.002(3) 0.002(3)
C19 0.016(3) 0.043(4) 0.028(4) 0.000(3) -0.001(3) 0.002(3)
C20 0.030(3) 0.039(4) 0.024(3) -0.001(3) 0.003(3) 0.018(3)
C21 0.024(3) 0.031(3) 0.023(3) -0.006(3) 0.006(3) 0.004(3)
C23 0.015(3) 0.052(5) 0.038(4) -0.008(4) 0.001(3) 0.003(3)
C27 0.014(3) 0.046(4) 0.026(3) 0.000(3) 0.005(2) 0.000(3)
C28 0.023(3) 0.025(3) 0.017(3) 0.001(2) -0.002(3) 0.006(3)
C30 0.023(3) 0.031(3) 0.020(3) -0.001(3) 0.000(3) -0.004(3)
C34 0.018(3) 0.028(3) 0.023(3) 0.005(3) -0.004(3) 0.000(3)
C35 0.021(3) 0.041(4) 0.020(3) -0.004(3) -0.006(3) -0.004(3)
C36 0.017(3) 0.049(4) 0.028(4) -0.014(3) -0.007(3) 0.011(3)
C37 0.022(3) 0.024(3) 0.018(3) -0.003(2) 0.001(2) 0.002(3)
C38 0.023(3) 0.029(4) 0.029(4) -0.001(3) -0.001(3) 0.001(3)
C39 0.024(4) 0.043(4) 0.048(5) -0.008(4) 0.006(3) -0.004(3)
C40 0.019(3) 0.034(3) 0.024(3) 0.003(3) 0.004(3) -0.005(3)
C42 0.028(4) 0.052(5) 0.036(4) -0.001(4) 0.008(3) 0.006(3)
C44 0.018(3) 0.033(3) 0.019(3) -0.001(3) -0.003(2) -0.003(3)
C45 0.022(3) 0.042(4) 0.030(3) -0.005(3) 0.007(3) -0.005(3)
C46 0.055(5) 0.054(5) 0.043(5) -0.015(4) 0.022(4) -0.023(4)
C47 0.032(3) 0.025(3) 0.020(3) 0.003(3) 0.005(3) 0.004(3)
C50 0.030(4) 0.022(3) 0.030(4) -0.001(3) 0.001(3) 0.003(3)
C51 0.036(4) 0.041(4) 0.012(3) -0.001(3) -0.003(3) 0.001(3)
C52 0.030(4) 0.034(4) 0.022(3) 0.004(3) 0.001(3) 0.007(3)
C53 0.018(3) 0.039(4) 0.017(3) 0.001(3) -0.004(3) -0.004(3)
C54 0.044(4) 0.022(3) 0.031(4) -0.006(3) 0.004(3) 0.007(3)
C55 0.016(3) 0.041(4) 0.024(3) -0.013(3) 0.005(3) 0.000(3)
C56 0.021(3) 0.057(5) 0.029(4) -0.006(4) 0.004(3) 0.017(3)
C57 0.032(4) 0.055(5) 0.016(3) 0.003(3) 0.003(3) -0.010(4)
C58 0.027(3) 0.032(4) 0.035(4) -0.004(3) 0.001(3) -0.004(3)
C59 0.047(5) 0.066(6) 0.051(5) -0.024(4) 0.018(4) -0.016(5)
C60 0.012(3) 0.046(4) 0.019(3) 0.002(3) -0.002(2) -0.006(3)
C61 0.035(4) 0.064(6) 0.030(4) 0.007(4) -0.003(4) -0.008(4)
C62 0.026(4) 0.060(5) 0.048(5) -0.007(4) -0.004(4) -0.008(4)
C63 0.037(4) 0.029(4) 0.019(3) 0.002(3) 0.007(3) 0.004(3)
C64 0.028(4) 0.046(4) 0.024(3) -0.008(3) 0.005(3) -0.005(3)
C66 0.042(4) 0.054(5) 0.020(3) -0.009(3) 0.002(3) -0.012(4)
C67 0.012(3) 0.050(4) 0.032(4) -0.002(3) 0.003(3) 0.002(3)
C68 0.047(5) 0.062(5) 0.031(4) 0.003(4) -0.006(4) 0.015(4)
C70 0.021(3) 0.079(6) 0.034(4) -0.015(4) 0.003(3) 0.018(4)
C71 0.023(3) 0.057(5) 0.033(4) 0.002(4) 0.003(3) -0.015(3)
C72 0.046(4) 0.023(3) 0.028(4) 0.001(3) 0.001(3) 0.002(3)
C73 0.021(3) 0.031(3) 0.030(3) 0.003(3) 0.005(3) 0.001(3)
C74 0.022(3) 0.060(5) 0.030(4) -0.017(4) -0.004(3) 0.004(3)
C75 0.034(4) 0.052(5) 0.037(4) 0.014(4) -0.012(4) -0.014(4)
C76 0.023(3) 0.029(3) 0.024(3) -0.007(3) -0.002(3) 0.011(3)
C78 0.033(4) 0.054(5) 0.040(4) -0.011(4) 0.000(4) 0.017(4)
C79 0.051(5) 0.061(5) 0.053(5) -0.027(5) 0.000(4) 0.016(5)
C80 0.056(5) 0.045(5) 0.044(5) -0.016(4) -0.008(4) -0.006(4)
C81 0.030(4) 0.068(6) 0.070(6) -0.015(5) -0.007(4) -0.016(4)
C82 0.029(4) 0.076(6) 0.051(5) -0.024(5) -0.001(4) 0.007(4)
C84 0.036(4) 0.039(4) 0.031(4) 0.006(3) -0.005(3) 0.010(3)
C85 0.037(4) 0.040(4) 0.062(6) 0.006(4) 0.003(4) -0.010(4)
C86 0.024(3) 0.050(5) 0.032(4) 0.003(3) 0.003(3) 0.001(3)
C87 0.085(6) 0.032(4) 0.034(4) -0.008(4) 0.011(4) 0.000(4)
C88 0.030(4) 0.053(5) 0.043(4) -0.011(4) 0.010(4) -0.013(4)
C90 0.029(4) 0.057(5) 0.034(4) -0.006(4) 0.001(3) 0.004(4)
C91 0.031(4) 0.054(5) 0.025(4) 0.005(3) 0.002(3) 0.014(4)
C92 0.021(3) 0.038(4) 0.019(3) 0.001(3) 0.002(3) -0.004(3)
C94 0.018(3) 0.046(4) 0.023(3) -0.001(3) 0.005(3) -0.001(3)
C95 0.024(3) 0.041(4) 0.025(3) -0.003(3) -0.001(3) 0.000(3)
C96 0.042(4) 0.034(4) 0.030(4) 0.006(3) 0.009(3) 0.012(3)
C97 0.021(3) 0.056(5) 0.019(3) -0.001(3) 0.001(3) 0.000(3)
C98 0.031(3) 0.034(3) 0.023(3) 0.005(3) 0.000(3) 0.013(3)
C99 0.034(4) 0.048(5) 0.037(4) 0.011(4) -0.004(3) 0.003(4)
C100 0.026(3) 0.025(3) 0.022(3) -0.005(3) 0.002(3) -0.006(3)
C101 0.037(4) 0.090(6) 0.024(4) -0.016(4) 0.001(3) 0.005(5)
C102 0.025(4) 0.048(4) 0.032(4) 0.001(3) -0.003(3) -0.010(3)
C103 0.020(3) 0.079(6) 0.030(4) -0.012(4) 0.001(3) 0.002(4)
C104 0.024(3) 0.047(5) 0.042(4) -0.017(4) -0.007(3) 0.007(3)
C105 0.035(4) 0.034(4) 0.038(4) 0.001(3) 0.008(3) -0.004(3)
C106 0.026(4) 0.071(5) 0.038(4) -0.018(4) 0.006(3) -0.012(4)
C107 0.066(6) 0.055(5) 0.049(5) -0.029(4) -0.004(5) 0.012(5)
C110 0.064(6) 0.031(4) 0.041(5) 0.008(4) 0.005(4) -0.018(4)
C111 0.018(4) 0.088(6) 0.052(5) -0.035(5) -0.003(3) -0.012(4)
C112 0.025(4) 0.088(6) 0.046(5) -0.018(5) 0.010(4) -0.001(4)
C113 0.026(4) 0.056(5) 0.061(5) 0.021(4) 0.017(4) -0.001(4)
C115 0.057(5) 0.025(4) 0.033(4) -0.003(3) -0.002(4) 0.007(4)
C116 0.042(4) 0.032(4) 0.026(3) -0.003(3) 0.007(3) -0.007(3)
C117 0.067(6) 0.048(5) 0.049(5) 0.004(4) 0.012(5) -0.026(5)
C119 0.026(4) 0.071(6) 0.047(5) -0.025(4) -0.003(3) 0.004(4)
C120 0.018(3) 0.042(4) 0.041(4) 0.002(4) 0.010(3) 0.000(3)
C121 0.029(4) 0.036(4) 0.059(5) 0.011(4) 0.010(4) -0.007(3)
C122 0.031(4) 0.084(6) 0.044(5) -0.004(5) -0.004(4) 0.014(4)
C124 0.026(4) 0.071(6) 0.048(5) -0.022(5) -0.001(3) 0.008(4)
C128 0.048(5) 0.056(5) 0.030(4) -0.004(4) 0.002(4) 0.000(4)
C130 0.060(5) 0.078(6) 0.033(4) 0.008(4) 0.001(4) 0.006(5)
C132 0.049(5) 0.029(4) 0.026(4) -0.004(3) -0.002(3) 0.001(3)
C133 0.075(6) 0.034(4) 0.048(5) -0.004(4) 0.013(5) 0.019(4)
C134 0.093(7) 0.034(4) 0.036(4) -0.007(4) 0.006(5) 0.023(5)
C135 0.048(5) 0.044(4) 0.025(4) 0.002(3) -0.001(3) 0.006(4)
C136 0.057(5) 0.054(5) 0.039(5) 0.022(4) 0.013(4) 0.016(4)
C137 0.043(4) 0.044(4) 0.036(4) 0.003(4) 0.015(4) -0.011(4)
C138 0.078(6) 0.041(5) 0.051(5) 0.011(4) 0.011(5) -0.026(5)
C139 0.052(5) 0.044(5) 0.042(5) 0.001(4) 0.010(4) -0.017(4)
C140 0.045(4) 0.034(4) 0.033(4) -0.012(3) 0.010(3) -0.010(3)
C141 0.057(5) 0.027(4) 0.030(4) -0.004(3) 0.000(4) -0.008(3)
C142 0.055(5) 0.029(4) 0.036(4) 0.008(3) 0.003(4) 0.017(4)
C143 0.032(4) 0.080(6) 0.050(5) -0.015(5) -0.002(4) 0.022(4)
C144 0.050(5) 0.040(4) 0.032(4) -0.011(3) 0.000(4) -0.012(4)
C145 0.032(4) 0.051(5) 0.075(6) 0.020(5) 0.012(4) -0.007(4)
C146 0.041(5) 0.056(5) 0.054(5) -0.002(4) 0.005(4) 0.013(4)
C1U 0.173(15) 0.065(12) 0.129(14) 0.017(13) -0.035(14) -0.046(13)
C1V 0.166(14) 0.062(10) 0.121(13) 0.009(11) -0.036(13) -0.058(11)
C1T 0.045(7) 0.034(6) 0.152(12) -0.007(8) -0.031(9) 0.006(6)
C1W 0.100(13) 0.069(12) 0.163(14) -0.009(13) -0.018(13) 0.004(12)
Cl1C 0.0210(7) 0.0238(7) 0.0241(8) 0.0007(6) 0.0010(6) -0.0008(6)
Cl2C 0.0283(8) 0.0242(8) 0.0202(7) 0.0025(6) 0.0018(7) 0.0018(6)
Cl1T 0.139(7) 0.056(4) 0.211(9) 0.042(5) 0.002(7) -0.035(4)
Cl2T 0.069(4) 0.0366(19) 0.081(3) -0.003(2) -0.027(3) 0.005(2)
Cl3T 0.111(6) 0.092(5) 0.245(11) -0.109(7) -0.032(7) 0.014(4)
Cl1U 0.195(16) 0.152(13) 0.122(11) 0.035(10) 0.024(12) -0.002(12)
Cl2U 0.115(7) 0.019(3) 0.041(3) 0.008(2) -0.009(4) -0.021(3)
Cl3U 0.223(19) 0.144(16) 0.210(18) -0.031(14) -0.071(16) -0.039(14)
Cl1V 0.242(12) 0.114(6) 0.068(4) 0.002(4) 0.009(6) -0.101(7)
Cl2V 0.271(18) 0.210(14) 0.190(14) 0.019(12) -0.019(13) -0.051(13)
Cl3V 0.090(4) 0.048(3) 0.208(10) 0.038(5) -0.056(6) -0.020(3)
Cl1W 0.135(14) 0.055(8) 0.197(16) 0.034(10) 0.034(13) -0.013(8)
Cl2W 0.062(9) 0.054(7) 0.103(11) -0.025(7) -0.041(8) 0.020(6)
Cl3W 0.106(12) 0.073(10) 0.151(14) -0.026(10) 0.004(11) -0.009(9)
F1 0.060(4) 0.071(4) 0.040(3) -0.023(3) 0.008(3) -0.017(3)
F2 0.075(5) 0.109(6) 0.057(4) 0.039(4) -0.040(4) -0.030(4)
F3 0.029(3) 0.072(4) 0.060(4) 0.009(3) 0.002(3) -0.009(3)
F4 0.054(4) 0.068(4) 0.078(5) 0.044(4) -0.020(3) -0.020(3)
F5 0.037(3) 0.062(3) 0.042(3) 0.000(3) -0.013(2) -0.014(2)
F6 0.029(3) 0.096(5) 0.054(4) -0.010(3) 0.012(3) -0.012(3)
N1 0.016(3) 0.029(3) 0.029(3) 0.000(2) 0.010(2) 0.002(2)
N2 0.017(2) 0.031(3) 0.018(3) -0.003(2) 0.005(2) -0.003(2)
N3 0.019(3) 0.033(3) 0.016(2) 0.002(2) -0.006(2) 0.001(2)
N4 0.022(3) 0.025(3) 0.027(3) 0.001(3) 0.000(2) 0.007(2)
O1 0.045(3) 0.049(3) 0.018(3) 0.006(2) -0.006(2) 0.006(3)
O2 0.026(3) 0.054(4) 0.026(3) -0.008(2) 0.005(2) 0.002(3)
O3 0.055(4) 0.037(3) 0.042(4) 0.006(3) 0.021(3) 0.009(3)
O4 0.026(3) 0.077(4) 0.024(3) 0.007(3) -0.002(2) -0.004(3)
O5 0.036(3) 0.034(3) 0.043(3) -0.004(3) -0.001(3) 0.008(2)
O6 0.025(3) 0.031(3) 0.037(3) 0.003(2) 0.002(2) 0.003(2)
O7 0.026(2) 0.022(2) 0.026(3) 0.0004(19) 0.004(2) -0.004(2)
O8 0.046(3) 0.023(2) 0.023(2) -0.0055(19) -0.003(2) 0.001(2)
P1 0.0156(7) 0.0231(9) 0.0196(8) -0.0007(6) -0.0003(6) 0.0007(6)
P2 0.0156(7) 0.0330(9) 0.0160(8) -0.0005(8) 0.0000(6) 0.0047(7)
P3 0.0258(9) 0.0205(8) 0.0167(8) -0.0005(6) 0.0032(7) 0.0019(7)
P4 0.0272(9) 0.0314(10) 0.0239(9) -0.0008(7) 0.0041(7) -0.0049(8)
Ru2 0.0134(2) 0.0223(2) 0.0176(2) 0.0002(2) 0.00196(19) 0.00098(19)
Ru3 0.0236(3) 0.0218(3) 0.0161(2) -0.0007(2) 0.0017(2) 0.0012(2)
S1 0.0259(8) 0.0379(10) 0.0159(8) 0.0003(7) 0.0027(7) 0.0047(7)
S2 0.0177(7) 0.0386(9) 0.0196(8) 0.0030(7) -0.0020(7) -0.0010(7)
S1G 0.038(2) 0.0301(16) 0.033(2) -0.0037(16) 0.0055(17) 0.0097(15)
O1G 0.060(8) 0.055(8) 0.039(7) -0.003(7) 0.017(7) 0.005(7)
O2G 0.044(7) 0.047(7) 0.038(6) 0.008(6) 0.004(6) 0.006(6)
O3G 0.064(8) 0.045(7) 0.040(7) -0.015(6) -0.008(6) 0.021(6)
C1G 0.085(10) 0.036(7) 0.055(8) -0.010(7) 0.034(8) 0.001(7)
F1G 0.100(10) 0.033(6) 0.057(7) -0.020(5) 0.024(7) -0.021(6)
F2G 0.100(10) 0.053(8) 0.058(7) 0.002(6) 0.048(7) -0.002(7)
F3G 0.113(10) 0.036(6) 0.061(8) -0.002(6) 0.034(8) 0.018(6)
C1X 0.165(13) 0.154(13) 0.124(12) -0.024(12) 0.052(12) -0.044(12)
Cl1X 0.227(12) 0.072(5) 0.102(6) -0.022(5) 0.094(8) -0.085(7)
Cl2X 0.066(4) 0.228(9) 0.102(5) 0.000 0.000 -0.007(5)
Cl3X 0.261(18) 0.175(16) 0.197(16) -0.035(14) 0.057(15) -0.025(15)

loop_
_atom_type_symbol
_atom_type_description
_atom_type_scat_dispersion_real
_atom_type_scat_dispersion_imag
_atom_type_scat_source
C C 0.0033 0.0016 'International Tables Vol C Tables 4.2.6.8 and 6.1.1.4'
H H 0.0000 0.0000 'International Tables Vol C Tables 4.2.6.8 and 6.1.1.4'
N N 0.0061 0.0033 'International Tables Vol C Tables 4.2.6.8 and 6.1.1.4'
O O 0.0106 0.0060 'International Tables Vol C Tables 4.2.6.8 and 6.1.1.4'
F F 0.0171 0.0103 'International Tables Vol C Tables 4.2.6.8 and 6.1.1.4'
P P 0.1023 0.0942 'International Tables Vol C Tables 4.2.6.8 and 6.1.1.4'
S S 0.1246 0.1234 'International Tables Vol C Tables 4.2.6.8 and 6.1.1.4'
Cl Cl 0.1484 0.1585 'International Tables Vol C Tables 4.2.6.8 and 6.1.1.4'
Ru Ru -1.2594 0.8363 'International Tables Vol C Tables 4.2.6.8 and 6.1.1.4'
Ag Ag -0.8971 1.1015 'International Tables Vol C Tables 4.2.6.8 and 6.1.1.4'

loop_
_geom_angle_atom_site_label_1
_geom_angle_atom_site_label_2
_geom_angle_atom_site_label_3
_geom_angle
_geom_angle_site_symmetry_1
_geom_angle_site_symmetry_3
O4 Ag1 O1 105.75(14) . .
O4 Ag1 Cl1C 123.23(11) . .
O1 Ag1 Cl1C 124.18(11) . .
O4 Ag1 Cl2C 112.24(10) . .
O1 Ag1 Cl2C 96.05(9) . .
Cl1C Ag1 Cl2C 89.24(6) . .
C23 C7 C80 119.0(8) . .
C23 C7 P4 118.8(7) . .
C80 C7 P4 122.0(7) . .
O7 C16 C98 119.9(7) . .
O7 C16 C54 115.9(7) . .
C98 C16 C54 117.7(7) . .
O7 C16 Ru2 67.6(4) . .
C98 C16 Ru2 110.1(5) . .
C54 C16 Ru2 115.0(5) . .
C73 C17 N1 110.4(6) . .
C73 C17 C40 108.4(6) . .
N1 C17 C40 110.0(6) . .
C73 C17 H17A 109.4 . .
N1 C17 H17A 109.4 . .
C40 C17 H17A 109.4 . .
O8 C18 C141 119.3(8) . .
O8 C18 C72 117.8(8) . .
C141 C18 C72 117.2(7) . .
O8 C18 Ru3 67.3(4) . .
C141 C18 Ru3 114.1(6) . .
C72 C18 Ru3 109.8(5) . .
C34 C19 C86 118.2(8) . .
C34 C19 H19A 120.9 . .
C86 C19 H19A 120.9 . .
C91 C20 C98 120.6(8) . .
C91 C20 P2 127.8(7) . .
C98 C20 P2 110.5(6) . .
C37 C21 C38 120.3(7) . .
C37 C21 H21A 119.9 . .
C38 C21 H21A 119.9 . .
C7 C23 C90 121.0(9) . .
C7 C23 H23A 119.5 . .
C90 C23 H23A 119.5 . .
C60 C27 C56 118.9(7) . .
C60 C27 P2 117.8(6) . .
C56 C27 P2 123.0(7) . .
C44 C28 N3 108.3(6) . .
C44 C28 C76 116.1(6) . .
N3 C28 C76 108.4(6) . .
C44 C28 H28A 107.9 . .
N3 C28 H28A 107.9 . .
C76 C28 H28A 107.9 . .
C37 C30 C51 120.2(7) . .
C37 C30 H30A 119.9 . .
C51 C30 H30A 119.9 . .
C19 C34 C52 119.6(7) . .
C19 C34 P1 123.8(6) . .
C52 C34 P1 116.6(6) . .
C38 C35 C51 121.8(8) . .
C38 C35 H35A 119.1 . .
C51 C35 H35A 119.1 . .
C78 C36 C104 118.3(8) . .
C78 C36 C76 118.4(8) . .
C104 C36 C76 123.2(7) . .
C21 C37 C30 119.7(7) . .
C21 C37 P3 121.5(5) . .
C30 C37 P3 118.7(6) . .
C35 C38 C21 119.6(8) . .
C35 C38 H38A 120.2 . .
C21 C38 H38A 120.2 . .
C88 C39 C58 119.5(9) . .
C88 C39 H39A 120.3 . .
C58 C39 H39A 120.3 . .
C45 C40 N2 112.4(6) . .
C45 C40 C17 112.9(6) . .
N2 C40 C17 107.3(6) . .
C45 C40 H40A 108.0 . .
N2 C40 H40A 108.0 . .
C17 C40 H40A 108.0 . .
C64 C42 C146 118.8(9) . .
C64 C42 H42A 120.6 . .
C146 C42 H42A 120.6 . .
C92 C44 C116 120.1(7) . .
C92 C44 C28 121.3(7) . .
C116 C44 C28 118.3(7) . .
C128 C45 C46 118.8(8) . .
C128 C45 C40 118.6(8) . .
C46 C45 C40 122.6(8) . .
C59 C46 C45 121.1(11) . .
C59 C46 H46A 119.5 . .
C45 C46 H46A 119.5 . .
C72 C47 C63 121.2(7) . .
C72 C47 P3 110.5(6) . .
C63 C47 P3 127.5(6) . .
C132 C50 C54 120.0(7) . .
C132 C50 P1 126.3(6) . .
C54 C50 P1 113.6(6) . .
C30 C51 C35 118.3(7) . .
C30 C51 H51A 120.8 . .
C35 C51 H51A 120.8 . .
C84 C52 C34 120.0(7) . .
C84 C52 H52A 120.0 . .
C34 C52 H52A 120.0 . .
C67 C53 C94 117.6(7) . .
C67 C53 P2 119.7(6) . .
C94 C53 P2 122.2(5) . .
C133 C54 C50 117.4(8) . .
C133 C54 C16 121.2(8) . .
C50 C54 C16 121.3(7) . .
C62 C55 C74 119.0(8) . .
C62 C55 P1 118.0(7) . .
C74 C55 P1 122.9(7) . .
C70 C56 C27 120.4(10) . .
C70 C56 H56A 119.8 . .
C27 C56 H56A 119.8 . .
C66 C57 C92 120.7(8) . .
C66 C57 H57A 119.6 . .
C92 C57 H57A 119.6 . .
C100 C58 C39 119.5(8) . .
C100 C58 H58A 120.3 . .
C39 C58 H58A 120.3 . .
C101 C59 C46 120.6(10) . .
C101 C59 H59A 119.7 . .
C46 C59 H59A 119.7 . .
C27 C60 C71 120.1(8) . .
C27 C60 H60A 119.9 . .
C71 C60 H60A 119.9 . .
F1 C61 F2 107.9(3) . .
F1 C61 F3 107.9(3) . .
F2 C61 F3 107.9(3) . .
F1 C61 S1 111.1(4) . .
F2 C61 S1 111.2(4) . .
F3 C61 S1 110.5(4) . .
C55 C62 C81 121.2(11) . .
C55 C62 H62A 119.4 . .
C81 C62 H62A 119.4 . .
C96 C63 C47 117.8(8) . .
C96 C63 H63A 121.1 . .
C47 C63 H63A 121.1 . .
C42 C64 C106 120.9(9) . .
C42 C64 P4 122.4(7) . .
C106 C64 P4 116.5(7) . .
C57 C66 C144 118.7(8) . .
C57 C66 H66A 120.7 . .
C144 C66 H66A 120.7 . .
C97 C67 C53 121.2(8) . .
C97 C67 H67A 119.4 . .
C53 C67 H67A 119.4 . .
C136 C68 C91 120.8(9) . .
C136 C68 H68A 119.6 . .
C91 C68 H68A 119.6 . .
C103 C70 C56 120.3(10) . .
C103 C70 H70A 119.9 . .
C56 C70 H70A 119.9 . .
C103 C71 C60 119.4(9) . .
C103 C71 H71A 120.3 . .
C60 C71 H71A 120.3 . .
C47 C72 C115 119.8(8) . .
C47 C72 C18 116.1(7) . .
C115 C72 C18 124.0(7) . .
C121 C73 C120 120.5(8) . .
C121 C73 C17 119.9(7) . .
C120 C73 C17 119.6(7) . .
C124 C74 C55 120.5(10) . .
C124 C74 H74A 119.8 . .
C55 C74 H74A 119.8 . .
F4 C75 F6 108.0(3) . .
F4 C75 F5 107.9(3) . .
F6 C75 F5 107.9(3) . .
F4 C75 S2 111.4(4) . .
F6 C75 S2 111.2(4) . .
F5 C75 S2 110.3(4) . .
N4 C76 C28 107.2(5) . .
N4 C76 C36 112.4(6) . .
C28 C76 C36 114.7(7) . .
N4 C76 H76A 107.4 . .
C28 C76 H76A 107.4 . .
C36 C76 H76A 107.4 . .
C36 C78 C143 121.9(11) . .
C36 C78 H78A 119.1 . .
C143 C78 H78A 119.1 . .
C107 C79 C90 119.3(9) . .
C107 C79 H79A 120.3 . .
C90 C79 H79A 120.3 . .
C7 C80 C107 120.3(11) . .
C7 C80 H80A 119.9 . .
C107 C80 H80A 119.9 . .
C62 C81 C111 119.1(11) . .
C62 C81 H81A 120.4 . .
C111 C81 H81A 120.4 . .
C119 C82 C143 119.4(10) . .
C119 C82 H82A 120.3 . .
C143 C82 H82A 120.3 . .
C52 C84 C99 120.5(8) . .
C52 C84 H84A 119.8 . .
C99 C84 H84A 119.8 . .
C145 C85 C121 118.5(10) . .
C145 C85 H85A 120.8 . .
C121 C85 H85A 120.8 . .
C99 C86 C19 122.3(8) . .
C99 C86 H86A 118.8 . .
C19 C86 H86A 118.8 . .
C132 C87 C134 120.7(9) . .
C132 C87 H87A 119.7 . .
C134 C87 H87A 119.7 . .
C39 C88 C137 121.4(8) . .
C39 C88 H88A 119.3 . .
C137 C88 H88A 119.3 . .
C79 C90 C23 120.2(10) . .
C79 C90 H90A 119.9 . .
C23 C90 H90A 119.9 . .
C20 C91 C68 118.0(9) . .
C20 C91 H91A 121.0 . .
C68 C91 H91A 121.0 . .
C44 C92 C57 120.3(8) . .
C44 C92 H92A 119.9 . .
C57 C92 H92A 119.9 . .
C95 C94 C53 120.3(7) . .
C95 C94 H94A 119.9 . .
C53 C94 H94A 119.9 . .
C94 C95 C102 122.2(8) . .
C94 C95 H95A 118.9 . .
C102 C95 H95A 118.9 . .
C142 C96 C63 120.5(9) . .
C142 C96 H96A 119.7 . .
C63 C96 H96A 119.7 . .
C67 C97 C102 120.8(7) . .
C67 C97 H97A 119.6 . .
C102 C97 H97A 119.6 . .
C135 C98 C20 120.4(8) . .
C135 C98 C16 122.2(8) . .
C20 C98 C16 117.4(7) . .
C86 C99 C84 119.4(8) . .
C86 C99 H99A 120.3 . .
C84 C99 H99A 120.3 . .
C105 C100 C58 121.1(7) . .
C105 C100 P3 122.3(6) . .
C58 C100 P3 116.5(6) . .
C59 C101 C130 120.5(9) . .
C59 C101 H10A 119.7 . .
C130 C101 H10A 119.7 . .
C95 C102 C97 117.8(8) . .
C95 C102 H10B 121.1 . .
C97 C102 H10B 121.1 . .
C70 C103 C71 120.8(8) . .
C70 C103 H10C 119.6 . .
C71 C103 H10C 119.6 . .
C36 C104 C119 119.5(9) . .
C36 C104 H10D 120.2 . .
C119 C104 H10D 120.2 . .
C100 C105 C137 120.8(9) . .
C100 C105 H10E 119.6 . .
C137 C105 H10E 119.6 . .
C112 C106 C64 116.9(10) . .
C112 C106 H10F 121.6 . .
C64 C106 H10F 121.6 . .
C79 C107 C80 120.0(10) . .
C79 C107 H10G 120.0 . .
C80 C107 H10G 120.0 . .
C138 C110 C141 119.2(11) . .
C138 C110 H11A 120.4 . .
C141 C110 H11A 120.4 . .
C124 C111 C81 120.7(8) . .
C124 C111 H11B 119.6 . .
C81 C111 H11B 119.6 . .
C122 C112 C106 123.0(10) . .
C122 C112 H11C 118.5 . .
C106 C112 H11C 118.5 . .
C145 C113 C120 120.7(9) . .
C145 C113 H11D 119.7 . .
C120 C113 H11D 119.7 . .
C142 C115 C72 119.3(8) . .
C142 C115 H11E 120.3 . .
C72 C115 H11E 120.3 . .
C144 C116 C44 119.0(8) . .
C144 C116 H11F 120.5 . .
C44 C116 H11F 120.5 . .
C138 C117 C139 122.5(10) . .
C138 C117 H11G 118.8 . .
C139 C117 H11G 118.8 . .
C82 C119 C104 122.9(12) . .
C82 C119 H11H 118.5 . .
C104 C119 H11H 118.5 . .
C73 C120 C113 118.4(9) . .
C73 C120 H12A 120.8 . .
C113 C120 H12A 120.8 . .
C73 C121 C85 120.0(9) . .
C73 C121 H12B 120.0 . .
C85 C121 H12B 120.0 . .
C112 C122 C146 118.8(10) . .
C112 C122 H12C 120.6 . .
C146 C122 H12C 120.6 . .
C111 C124 C74 119.3(10) . .
C111 C124 H12D 120.3 . .
C74 C124 H12D 120.3 . .
C45 C128 C130 121.8(10) . .
C45 C128 H12E 119.1 . .
C130 C128 H12E 119.1 . .
C128 C130 C101 117.2(11) . .
C128 C130 H13A 121.4 . .
C101 C130 H13A 121.4 . .
C87 C132 C50 119.3(8) . .
C87 C132 H13B 120.4 . .
C50 C132 H13B 120.4 . .
C134 C133 C54 123.3(10) . .
C134 C133 H13C 118.4 . .
C54 C133 H13C 118.4 . .
C133 C134 C87 118.9(9) . .
C133 C134 H13D 120.5 . .
C87 C134 H13D 120.5 . .
C136 C135 C98 119.5(10) . .
C136 C135 H13E 120.3 . .
C98 C135 H13E 120.3 . .
C135 C136 C68 120.6(9) . .
C135 C136 H13F 119.7 . .
C68 C136 H13F 119.7 . .
C88 C137 C105 117.7(8) . .
C88 C137 H13G 121.1 . .
C105 C137 H13G 121.1 . .
C117 C138 C110 120.3(10) . .
C117 C138 H13H 119.8 . .
C110 C138 H13H 119.8 . .
C140 C139 C117 117.5(11) . .
C140 C139 H13I 121.2 . .
C117 C139 H13I 121.2 . .
C139 C140 C141 122.1(9) . .
C139 C140 P4 126.1(8) . .
C141 C140 P4 111.8(7) . .
C140 C141 C110 118.3(9) . .
C140 C141 C18 122.9(8) . .
C110 C141 C18 118.6(9) . .
C115 C142 C96 121.1(8) . .
C115 C142 H14A 119.5 . .
C96 C142 H14A 119.5 . .
C78 C143 C82 117.9(10) . .
C78 C143 H14B 121.0 . .
C82 C143 H14B 121.0 . .
C66 C144 C116 121.2(8) . .
C66 C144 H14C 119.4 . .
C116 C144 H14C 119.4 . .
C113 C145 C85 122.0(9) . .
C113 C145 H14D 119.0 . .
C85 C145 H14D 119.0 . .
C122 C146 C42 121.5(11) . .
C122 C146 H14E 119.2 . .
C42 C146 H14E 119.2 . .
Cl3U C1U Cl1U 111.2(3) . .
Cl3U C1U Cl2U 111.2(3) . .
Cl1U C1U Cl2U 111.2(3) . .
Cl3U C1U H1UA 107.7 . .
Cl1U C1U H1UA 107.7 . .
Cl2U C1U H1UA 107.7 . .
Cl3V C1V Cl2V 111.2(3) . .
Cl3V C1V Cl1V 111.2(3) . .
Cl2V C1V Cl1V 111.2(3) . .
Cl3V C1V H1VA 107.7 . .
Cl2V C1V H1VA 107.7 . .
Cl1V C1V H1VA 107.7 . .
Cl2T C1T Cl1T 111.2(3) . .
Cl2T C1T Cl3T 111.2(3) . .
Cl1T C1T Cl3T 111.2(3) . .
Cl2T C1T H1TA 107.7 . .
Cl1T C1T H1TA 107.7 . .
Cl3T C1T H1TA 107.7 . .
Cl1W C1W Cl3W 111.2(3) . .
Cl1W C1W Cl2W 111.2(3) . .
Cl3W C1W Cl2W 111.2(3) . .
Cl1W C1W H1WA 107.7 . .
Cl3W C1W H1WA 107.7 . .
Cl2W C1W H1WA 107.7 . .
Ru2 Cl1C Ag1 124.07(7) . .
Ru3 Cl2C Ag1 129.24(8) . .
C17 N1 Ru2 114.2(4) . .
C17 N1 H1A 108.7 . .
Ru2 N1 H1A 108.7 . .
C17 N1 H1B 108.7 . .
Ru2 N1 H1B 108.7 . .
H1A N1 H1B 107.6 . .
C40 N2 Ru2 106.8(4) . .
C40 N2 H2A 110.4 . .
Ru2 N2 H2A 110.4 . .
C40 N2 H2B 110.4 . .
Ru2 N2 H2B 110.4 . .
H2A N2 H2B 108.6 . .
C28 N3 Ru3 115.0(4) . .
C28 N3 H3A 108.5 . .
Ru3 N3 H3A 108.5 . .
C28 N3 H3B 108.5 . .
Ru3 N3 H3B 108.5 . .
H3A N3 H3B 107.5 . .
C76 N4 Ru3 108.0(4) . .
C76 N4 H4A 110.1 . .
Ru3 N4 H4A 110.1 . .
C76 N4 H4B 110.1 . .
Ru3 N4 H4B 110.1 . .
H4A N4 H4B 108.4 . .
S1 O1 Ag1 98.2(3) . .
S2 O4 Ag1 103.2(2) . .
C16 O7 Ru2 76.9(4) . .
C18 O8 Ru3 76.5(4) . .
C50 P1 C34 108.5(4) . .
C50 P1 C55 100.0(4) . .
C34 P1 C55 104.6(4) . .
C50 P1 Ru2 105.6(3) . .
C34 P1 Ru2 121.7(2) . .
C55 P1 Ru2 114.3(2) . .
C27 P2 C20 110.5(4) . .
C27 P2 C53 101.6(4) . .
C20 P2 C53 100.9(4) . .
C27 P2 Ru2 119.2(2) . .
C20 P2 Ru2 101.1(3) . .
C53 P2 Ru2 121.9(2) . .
C47 P3 C37 103.8(4) . .
C47 P3 C100 107.4(4) . .
C37 P3 C100 100.9(3) . .
C47 P3 Ru3 100.6(2) . .
C37 P3 Ru3 121.1(2) . .
C100 P3 Ru3 121.3(2) . .
C140 P4 C7 103.6(4) . .
C140 P4 C64 110.1(4) . .
C7 P4 C64 100.3(4) . .
C140 P4 Ru3 104.2(3) . .
C7 P4 Ru3 106.5(3) . .
C64 P4 Ru3 129.3(3) . .
O7 Ru2 N1 79.4(2) . .
O7 Ru2 C16 35.5(3) . .
N1 Ru2 C16 114.6(3) . .
O7 Ru2 N2 86.3(2) . .
N1 Ru2 N2 78.0(2) . .
C16 Ru2 N2 98.1(3) . .
O7 Ru2 P1 87.37(15) . .
N1 Ru2 P1 90.79(18) . .
C16 Ru2 P1 82.4(2) . .
N2 Ru2 P1 167.97(16) . .
O7 Ru2 P2 108.58(16) . .
N1 Ru2 P2 166.70(18) . .
C16 Ru2 P2 74.9(2) . .
N2 Ru2 P2 91.69(16) . .
P1 Ru2 P2 100.02(6) . .
O7 Ru2 Cl1C 167.78(15) . .
N1 Ru2 Cl1C 88.41(17) . .
C16 Ru2 Cl1C 156.7(2) . .
N2 Ru2 Cl1C 90.11(17) . .
P1 Ru2 Cl1C 93.97(6) . .
P2 Ru2 Cl1C 83.17(6) . .
O8 Ru3 N3 78.9(2) . .
O8 Ru3 C18 36.1(2) . .
N3 Ru3 C18 114.9(3) . .
O8 Ru3 N4 85.7(2) . .
N3 Ru3 N4 78.0(2) . .
C18 Ru3 N4 96.4(3) . .
O8 Ru3 P4 84.25(18) . .
N3 Ru3 P4 90.70(16) . .
C18 Ru3 P4 81.0(3) . .
N4 Ru3 P4 166.11(18) . .
O8 Ru3 P3 107.66(15) . .
N3 Ru3 P3 166.42(17) . .
C18 Ru3 P3 73.1(2) . .
N4 Ru3 P3 90.51(18) . .
P4 Ru3 P3 101.65(7) . .
O8 Ru3 Cl2C 165.75(16) . .
N3 Ru3 Cl2C 86.84(18) . .
C18 Ru3 Cl2C 158.1(2) . .
N4 Ru3 Cl2C 90.62(17) . .
P4 Ru3 Cl2C 96.81(7) . .
P3 Ru3 Cl2C 86.11(6) . .
O2 S1 O3 114.52(11) . .
O2 S1 O1 114.49(11) . .
O3 S1 O1 114.48(11) . .
O2 S1 C61 104.0(3) . .
O3 S1 C61 105.5(3) . .
O1 S1 C61 101.9(3) . .
O6 S2 O5 114.59(11) . .
O6 S2 O4 114.57(11) . .
O5 S2 O4 114.56(11) . .
O6 S2 C75 103.2(3) . .
O5 S2 C75 104.1(3) . .
O4 S2 C75 103.8(3) . .
S1G S1G O1G 78.9(6) 2_565 2_565
S1G S1G O1G 56.7(6) 2_565 .
O1G S1G O1G 96.2(12) 2_565 .
S1G S1G O2G 95.1(6) 2_565 .
O1G S1G O2G 19.6(10) 2_565 .
O1G S1G O2G 114.56(12) . .
S1G S1G O3G 148.5(6) 2_565 .
O1G S1G O3G 132.2(7) 2_565 .
O1G S1G O3G 114.55(12) . .
O2G S1G O3G 114.55(12) . .
S1G S1G C1G 89.7(4) 2_565 2_565
O1G S1G C1G 137.4(8) 2_565 2_565
O1G S1G C1G 111.4(8) . 2_565
O2G S1G C1G 127.6(8) . 2_565
O3G S1G C1G 64.4(7) . 2_565
S1G S1G F3G 134.1(4) 2_565 2_565
O1G S1G F3G 141.1(9) 2_565 2_565
O1G S1G F3G 118.3(8) . 2_565
O2G S1G F3G 121.6(7) . 2_565
O3G S1G F3G 17.3(6) . 2_565
C1G S1G F3G 47.1(3) 2_565 2_565
S1G S1G C1G 55.9(3) 2_565 .
O1G S1G C1G 104.5(7) 2_565 .
O1G S1G C1G 102.3(7) . .
O2G S1G C1G 105.4(7) . .
O3G S1G C1G 103.5(6) . .
C1G S1G C1G 39.8(6) 2_565 .
F3G S1G C1G 86.2(5) 2_565 .
S1G S1G O2G 51.1(4) 2_565 2_565
O1G S1G O2G 102.4(6) 2_565 2_565
O1G S1G O2G 10.5(11) . 2_565
O2G S1G O2G 121.6(10) . 2_565
O3G S1G O2G 114.2(6) . 2_565
C1G S1G O2G 101.5(6) 2_565 2_565
F3G S1G O2G 114.5(7) 2_565 2_565
C1G S1G O2G 92.5(5) . 2_565
O2G O1G S1G 105(2) 2_565 2_565
O2G O1G S1G 138(3) 2_565 .
S1G O1G S1G 44.5(4) 2_565 .
O1G O2G S1G 55.3(16) 2_565 .
O1G O2G S1G 32(2) 2_565 2_565
S1G O2G S1G 33.8(3) . 2_565
F3G O3G S1G 113.6(17) 2_565 .
F3G O3G C1G 53.8(15) 2_565 2_565
S1G O3G C1G 59.9(4) . 2_565
C1G C1G F2G 94.5(10) 2_565 .
C1G C1G F3G 156.9(8) 2_565 .
F2G C1G F3G 107.9(3) . .
C1G C1G F1G 68.9(9) 2_565 .
F2G C1G F1G 107.9(3) . .
F3G C1G F1G 107.9(3) . .
C1G C1G F1G 60.4(6) 2_565 2_565
F2G C1G F1G 34.6(7) . 2_565
F3G C1G F1G 142.4(8) . 2_565
F1G C1G F1G 88.8(10) . 2_565
C1G C1G S1G 84.6(4) 2_565 2_565
F2G C1G S1G 133.2(8) . 2_565
F3G C1G S1G 76.0(8) . 2_565
F1G C1G S1G 115.1(8) . 2_565
F1G C1G S1G 127.7(8) 2_565 2_565
C1G C1G O3G 138.9(6) 2_565 2_565
F2G C1G O3G 119.5(8) . 2_565
F3G C1G O3G 20.3(6) . 2_565
F1G C1G O3G 115.6(8) . 2_565
F1G C1G O3G 152.2(11) 2_565 2_565
S1G C1G O3G 55.7(4) 2_565 2_565
C1G C1G S1G 55.6(3) 2_565 .
F2G C1G S1G 111.5(7) . .
F3G C1G S1G 108.9(7) . .
F1G C1G S1G 112.4(8) . .
F1G C1G S1G 94.3(7) 2_565 .
S1G C1G S1G 34.4(3) 2_565 .
O3G C1G S1G 88.8(5) 2_565 .
C1G C1G F2G 45.9(6) 2_565 2_565
F2G C1G F2G 110.1(8) . 2_565
F3G C1G F2G 126.3(6) . 2_565
F1G C1G F2G 23.7(6) . 2_565
F1G C1G F2G 81.0(6) 2_565 2_565
S1G C1G F2G 102.4(7) 2_565 2_565
O3G C1G F2G 126.7(9) 2_565 2_565
S1G C1G F2G 90.6(6) . 2_565
F2G F1G C1G 116.0(14) 2_565 .
F2G F1G C1G 66.2(9) 2_565 2_565
C1G F1G C1G 50.6(8) . 2_565
F1G F2G C1G 79.1(12) 2_565 .
F1G F2G C1G 40.3(10) 2_565 2_565
C1G F2G C1G 39.6(6) . 2_565
O3G F3G C1G 105.9(18) 2_565 .
O3G F3G S1G 49.1(13) 2_565 2_565
C1G F3G S1G 56.9(6) . 2_565
Cl3X C1X Cl2X 111.2(3) . .
Cl3X C1X Cl1X 111.2(3) . .
Cl2X C1X Cl1X 111.2(3) . .
Cl3X C1X H1XA 107.7 . .
Cl2X C1X H1XA 107.7 . .
Cl1X C1X H1XA 107.7 . .
Cl3X Cl1X C1X 54.6(15) 2_665 .
Cl3X Cl1X C1X 59(3) 2_665 2_665
C1X Cl1X C1X 32.5(9) . 2_665
Cl2X Cl2X C1X 0(10) 2_665 .
Cl2X Cl2X C1X 0(10) 2_665 2_665
C1X Cl2X C1X 34.4(11) . 2_665
Cl1X Cl3X C1X 115(2) 2_665 2_665
Cl1X Cl3X C1X 111(2) 2_665 .
C1X Cl3X C1X 35.8(11) 2_665 .

loop_
_geom_bond_atom_site_label_1
_geom_bond_atom_site_label_2
_geom_bond_distance
_geom_bond_site_symmetry_2
Ag1 O4 2.389(5) .
Ag1 O1 2.445(6) .
Ag1 Cl1C 2.5060(17) .
Ag1 Cl2C 2.5578(18) .
C7 C23 1.387(13) .
C7 C80 1.383(13) .
C7 P4 1.831(8) .
C16 O7 1.301(9) .
C16 C98 1.493(11) .
C16 C54 1.519(11) .
C16 Ru2 2.182(7) .
C17 C73 1.525(10) .
C17 N1 1.531(10) .
C17 C40 1.540(11) .
C17 H17A 1.0000 .
C18 O8 1.332(9) .
C18 C141 1.485(13) .
C18 C72 1.493(12) .
C18 Ru3 2.196(7) .
C19 C34 1.397(11) .
C19 C86 1.412(12) .
C19 H19A 0.9500 .
C20 C91 1.382(12) .
C20 C98 1.400(12) .
C20 P2 1.823(8) .
C21 C37 1.369(10) .
C21 C38 1.408(11) .
C21 H21A 0.9500 .
C23 C90 1.392(12) .
C23 H23A 0.9500 .
C27 C60 1.394(12) .
C27 C56 1.404(12) .
C27 P2 1.808(7) .
C28 C44 1.507(9) .
C28 N3 1.511(9) .
C28 C76 1.515(10) .
C28 H28A 1.0000 .
C30 C37 1.389(10) .
C30 C51 1.393(11) .
C30 H30A 0.9500 .
C34 C52 1.426(11) .
C34 P1 1.815(7) .
C35 C38 1.336(11) .
C35 C51 1.401(11) .
C35 H35A 0.9500 .
C36 C78 1.368(12) .
C36 C104 1.368(14) .
C36 C76 1.525(11) .
C37 P3 1.839(7) .
C38 H38A 0.9500 .
C39 C88 1.377(14) .
C39 C58 1.394(11) .
C39 H39A 0.9500 .
C40 C45 1.511(11) .
C40 N2 1.516(9) .
C40 H40A 1.0000 .
C42 C64 1.375(13) .
C42 C146 1.400(13) .
C42 H42A 0.9500 .
C44 C92 1.353(10) .
C44 C116 1.396(11) .
C45 C128 1.376(13) .
C45 C46 1.388(13) .
C46 C59 1.374(15) .
C46 H46A 0.9500 .
C47 C72 1.377(11) .
C47 C63 1.403(11) .
C47 P3 1.832(8) .
C50 C132 1.398(11) .
C50 C54 1.416(11) .
C50 P1 1.812(8) .
C51 H51A 0.9500 .
C52 C84 1.379(12) .
C52 H52A 0.9500 .
C53 C67 1.395(10) .
C53 C94 1.407(11) .
C53 P2 1.829(7) .
C54 C133 1.381(12) .
C55 C62 1.375(13) .
C55 C74 1.395(13) .
C55 P1 1.846(7) .
C56 C70 1.384(12) .
C56 H56A 0.9500 .
C57 C66 1.362(13) .
C57 C92 1.408(11) .
C57 H57A 0.9500 .
C58 C100 1.370(11) .
C58 H58A 0.9500 .
C59 C101 1.361(17) .
C59 H59A 0.9500 .
C60 C71 1.409(11) .
C60 H60A 0.9500 .
C61 F1 1.323(3) .
C61 F2 1.323(3) .
C61 F3 1.323(3) .
C61 S1 1.827(6) .
C62 C81 1.376(13) .
C62 H62A 0.9500 .
C63 C96 1.388(11) .
C63 H63A 0.9500 .
C64 C106 1.419(12) .
C64 P4 1.838(9) .
C66 C144 1.389(13) .
C66 H66A 0.9500 .
C67 C97 1.364(12) .
C67 H67A 0.9500 .
C68 C136 1.398(16) .
C68 C91 1.409(14) .
C68 H68A 0.9500 .
C70 C103 1.375(16) .
C70 H70A 0.9500 .
C71 C103 1.383(15) .
C71 H71A 0.9500 .
C72 C115 1.390(12) .
C73 C121 1.387(13) .
C73 C120 1.397(11) .
C74 C124 1.382(12) .
C74 H74A 0.9500 .
C75 F4 1.323(3) .
C75 F6 1.323(3) .
C75 F5 1.323(3) .
C75 S2 1.827(6) .
C76 N4 1.514(9) .
C76 H76A 1.0000 .
C78 C143 1.405(14) .
C78 H78A 0.9500 .
C79 C107 1.386(18) .
C79 C90 1.392(15) .
C79 H79A 0.9500 .
C80 C107 1.416(14) .
C80 H80A 0.9500 .
C81 C111 1.388(18) .
C81 H81A 0.9500 .
C82 C119 1.315(16) .
C82 C143 1.400(17) .
C82 H82A 0.9500 .
C84 C99 1.402(13) .
C84 H84A 0.9500 .
C85 C145 1.371(15) .
C85 C121 1.416(12) .
C85 H85A 0.9500 .
C86 C99 1.363(13) .
C86 H86A 0.9500 .
C87 C132 1.375(13) .
C87 C134 1.400(15) .
C87 H87A 0.9500 .
C88 C137 1.397(14) .
C88 H88A 0.9500 .
C90 H90A 0.9500 .
C91 H91A 0.9500 .
C92 H92A 0.9500 .
C94 C95 1.363(11) .
C94 H94A 0.9500 .
C95 C102 1.374(11) .
C95 H95A 0.9500 .
C96 C142 1.381(13) .
C96 H96A 0.9500 .
C97 C102 1.403(12) .
C97 H97A 0.9500 .
C98 C135 1.400(12) .
C99 H99A 0.9500 .
C100 C105 1.368(12) .
C100 P3 1.840(8) .
C101 C130 1.425(16) .
C101 H10A 0.9500 .
C102 H10B 0.9500 .
C103 H10C 0.9500 .
C104 C119 1.392(12) .
C104 H10D 0.9500 .
C105 C137 1.396(12) .
C105 H10E 0.9500 .
C106 C112 1.405(15) .
C106 H10F 0.9500 .
C107 H10G 0.9500 .
C110 C138 1.406(15) .
C110 C141 1.434(12) .
C110 H11A 0.9500 .
C111 C124 1.379(17) .
C111 H11B 0.9500 .
C112 C122 1.348(16) .
C112 H11C 0.9500 .
C113 C145 1.360(17) .
C113 C120 1.405(12) .
C113 H11D 0.9500 .
C115 C142 1.371(14) .
C115 H11E 0.9500 .
C116 C144 1.388(12) .
C116 H11F 0.9500 .
C117 C138 1.372(18) .
C117 C139 1.409(15) .
C117 H11G 0.9500 .
C119 H11H 0.9500 .
C120 H12A 0.9500 .
C121 H12B 0.9500 .
C122 C146 1.380(16) .
C122 H12C 0.9500 .
C124 H12D 0.9500 .
C128 C130 1.405(13) .
C128 H12E 0.9500 .
C130 H13A 0.9500 .
C132 H13B 0.9500 .
C133 C134 1.349(14) .
C133 H13C 0.9500 .
C134 H13D 0.9500 .
C135 C136 1.358(15) .
C135 H13E 0.9500 .
C136 H13F 0.9500 .
C137 H13G 0.9500 .
C138 H13H 0.9500 .
C139 C140 1.396(13) .
C139 H13I 0.9500 .
C140 C141 1.414(14) .
C140 P4 1.821(10) .
C142 H14A 0.9500 .
C143 H14B 0.9500 .
C144 H14C 0.9500 .
C145 H14D 0.9500 .
C146 H14E 0.9500 .
C1U Cl3U 1.729(4) .
C1U Cl1U 1.729(4) .
C1U Cl2U 1.729(4) .
C1U H1UA 1.0000 .
C1V Cl3V 1.729(4) .
C1V Cl2V 1.729(4) .
C1V Cl1V 1.729(4) .
C1V H1VA 1.0000 .
C1T Cl2T 1.729(4) .
C1T Cl1T 1.729(4) .
C1T Cl3T 1.729(4) .
C1T H1TA 1.0000 .
C1W Cl1W 1.729(4) .
C1W Cl3W 1.729(4) .
C1W Cl2W 1.729(4) .
C1W H1WA 1.0000 .
Cl1C Ru2 2.3702(17) .
Cl2C Ru3 2.3646(17) .
N1 Ru2 2.149(6) .
N1 H1A 0.9200 .
N1 H1B 0.9200 .
N2 Ru2 2.199(6) .
N2 H2A 0.9200 .
N2 H2B 0.9200 .
N3 Ru3 2.128(6) .
N3 H3A 0.9200 .
N3 H3B 0.9200 .
N4 Ru3 2.207(6) .
N4 H4A 0.9200 .
N4 H4B 0.9200 .
O1 S1 1.447(2) .
O2 S1 1.446(2) .
O3 S1 1.446(2) .
O4 S2 1.446(2) .
O5 S2 1.446(2) .
O6 S2 1.446(2) .
O7 Ru2 2.070(5) .
O8 Ru3 2.084(5) .
P1 Ru2 2.3047(19) .
P2 Ru2 2.3590(17) .
P3 Ru3 2.3579(18) .
P4 Ru3 2.318(2) .
S1G S1G 1.032(7) 2_565
S1G O1G 1.231(11) 2_565
S1G O1G 1.446(2) .
S1G O2G 1.446(2) .
S1G O3G 1.446(2) .
S1G C1G 1.514(7) 2_565
S1G F3G 1.753(13) 2_565
S1G C1G 1.827(6) .
S1G O2G 1.850(10) 2_565
O1G O2G 0.50(2) 2_565
O1G S1G 1.231(11) 2_565
O2G O1G 0.50(2) 2_565
O2G S1G 1.850(10) 2_565
O3G F3G 0.569(15) 2_565
O3G C1G 1.577(16) 2_565
C1G C1G 1.175(16) 2_565
C1G F2G 1.323(3) .
C1G F3G 1.323(3) .
C1G F1G 1.323(3) .
C1G F1G 1.419(15) 2_565
C1G S1G 1.514(7) 2_565
C1G O3G 1.577(16) 2_565
C1G F2G 1.837(18) 2_565
F1G F2G 0.821(16) 2_565
F1G C1G 1.419(15) 2_565
F2G F1G 0.821(16) 2_565
F2G C1G 1.837(18) 2_565
F3G O3G 0.569(15) 2_565
F3G S1G 1.753(13) 2_565
C1X Cl3X 1.729(4) .
C1X Cl2X 1.729(4) .
C1X Cl1X 1.729(4) .
C1X H1XA 1.0000 .
Cl1X Cl3X 0.35(3) 2_665
Cl1X C1X 1.88(2) 2_665
Cl2X Cl2X 0.000(12) 2_665
Cl2X C1X 1.729(4) 2_665
Cl3X Cl1X 0.35(3) 2_665
Cl3X C1X 1.552(15) 2_665
